data_4063583
loop_
_publ_author_name
'Kelbysheva, Elena S.'
'Ezernitskaya, Mariam G.'
'Strelkova, Tatyana V.'
'Borisov, Yurii A.'
'Smol&#x2019;yakov, Aleksandr F.'
'Starikova, Zoya A.'
'Dolgushin, Fedor M.'
'Rodionov, Aleksey N.'
'Lokshin, Boris V.'
'Loim, Nikolay M.'

_publ_section_title
;
 Photochemistry of \p- and n-Donor Bifunctional Monosubstituted
 Derivatives of Cyclopentadienylmanganese Tricarbonyl Complexes Containing
 an Allyl Group and Photo- and Thermoisomerization of the Corresponding
 Dicarbonyl Chelates
;
_journal_issue 16
_journal_name_full Organometallics
_journal_page_first 4342
_journal_paper_doi 10.1021/om200407c
_journal_volume 30
_journal_year 2011
_chemical_formula_moiety 'C17 H16 Mn N O3'
_chemical_formula_sum 'C17 H16 Mn N O3'
_chemical_formula_weight 337.25
_chemical_name_systematic
; 
 ? 
;
_space_group_IT_number 33
_symmetry_cell_setting orthorhombic
_symmetry_space_group_name_Hall 'P 2c -2n'
_symmetry_space_group_name_H-M 'P n a 21'
_atom_sites_solution_hydrogens geom
_atom_sites_solution_primary direct
_atom_sites_solution_secondary difmap
_audit_creation_method SHELXL-97
_cell_angle_alpha 90.00
_cell_angle_beta 90.00
_cell_angle_gamma 90.00
_cell_formula_units_Z 8
_cell_length_a 14.6369(11)
_cell_length_b 6.5003(5)
_cell_length_c 30.972(2)
_cell_measurement_reflns_used 526
_cell_measurement_temperature 100(2)
_cell_measurement_theta_max 28
_cell_measurement_theta_min 3
_cell_volume 2946.8(4)
_computing_cell_refinement 'Bruker SAINT'
_computing_data_collection 'Bruker APEX II'
_computing_data_reduction 'Bruker SAINT'
_computing_molecular_graphics 'Bruker SHELXTL'
_computing_publication_material 'Bruker SHELXTL'
_computing_structure_refinement 'SHELXL-97 (Sheldrick, 1997)'
_computing_structure_solution 'SHELXS-97 (Sheldrick, 1997)'
_diffrn_ambient_temperature 100(2)
_diffrn_measured_fraction_theta_full 1.000
_diffrn_measured_fraction_theta_max 1.000
_diffrn_measurement_device_type 'Bruker APEX II CCD area detector''
_diffrn_measurement_method 'omega scans'
_diffrn_radiation_monochromator graphite
_diffrn_radiation_source 'fine-focus sealed tube'
_diffrn_radiation_type MoK\a
_diffrn_radiation_wavelength 0.71073
_diffrn_reflns_av_R_equivalents 0.0467
_diffrn_reflns_av_sigmaI/netI 0.0433
_diffrn_reflns_limit_h_max 19
_diffrn_reflns_limit_h_min -19
_diffrn_reflns_limit_k_max 8
_diffrn_reflns_limit_k_min -8
_diffrn_reflns_limit_l_max 40
_diffrn_reflns_limit_l_min -40
_diffrn_reflns_number 27307
_diffrn_reflns_theta_full 28.00
_diffrn_reflns_theta_max 28.00
_diffrn_reflns_theta_min 1.31
_exptl_absorpt_coefficient_mu 0.907
_exptl_absorpt_correction_T_max 0.948
_exptl_absorpt_correction_T_min 0.686
_exptl_absorpt_correction_type multi-scan
_exptl_absorpt_process_details SADABS
_exptl_crystal_colour yellow
_exptl_crystal_density_diffrn 1.520
_exptl_crystal_density_method 'not measured'
_exptl_crystal_description prism
_exptl_crystal_F_000 1392
_exptl_crystal_size_max 0.45
_exptl_crystal_size_mid 0.10
_exptl_crystal_size_min 0.06
_refine_diff_density_max 0.552
_refine_diff_density_min -0.231
_refine_diff_density_rms 0.067
_refine_ls_abs_structure_details 'Flack H D (1983), Acta Cryst. A39, 876-881'
_refine_ls_abs_structure_Flack 0.144(15)
_refine_ls_extinction_method none
_refine_ls_goodness_of_fit_ref 1.009
_refine_ls_hydrogen_treatment constr
_refine_ls_matrix_type full
_refine_ls_number_parameters 397
_refine_ls_number_reflns 7111
_refine_ls_number_restraints 1
_refine_ls_restrained_S_all 1.009
_refine_ls_R_factor_all 0.0447
_refine_ls_R_factor_gt 0.0357
_refine_ls_shift/su_max 0.001
_refine_ls_shift/su_mean 0.000
_refine_ls_structure_factor_coef Fsqd
_refine_ls_weighting_details 'calc w=1/[\s^2^(Fo^2^)+(0.0484P)^2^+0.1511P] where P=(Fo^2^+2Fc^2^)/3'
_refine_ls_weighting_scheme calc
_refine_ls_wR_factor_gt 0.0820
_refine_ls_wR_factor_ref 0.0866
_reflns_number_gt 6166
_reflns_number_total 7111
_reflns_threshold_expression I>2\s(I)
_cod_data_source_file om200407c_si_003.cif
_cod_data_source_block complex13a
_cod_depositor_comments
;
The following automatic conversions were performed:

'_symmetry_cell_setting' value 'Orthorhombic' changed to
'orthorhombic' according to the built-in table from CIF Core
dictionary named 'cif_core.dic' version 2.4.1 from 2010-06-29.

Automatic conversion script
Id: cif_fix_values 1715 2011-07-08 13:25:40Z adriana 
;
_cod_database_code 4063583

loop_
_symmetry_equiv_pos_as_xyz
'x, y, z'
'-x, -y, z+1/2'
'x+1/2, -y+1/2, z'
'-x+1/2, y+1/2, z+1/2'

loop_
_atom_site_label
_atom_site_type_symbol
_atom_site_fract_x
_atom_site_fract_y
_atom_site_fract_z
_atom_site_U_iso_or_equiv
_atom_site_adp_type
_atom_site_occupancy
_atom_site_symmetry_multiplicity
_atom_site_calc_flag
_atom_site_refinement_flags
Mn1A Mn 1.04263(3) 0.71699(7) 0.184361(11) 0.01167(10) Uani 1 1 d .
O1A O 1.12996(14) 1.1088(3) 0.16317(7) 0.0258(5) Uani 1 1 d .
O2A O 1.21550(13) 0.5254(3) 0.15811(8) 0.0272(5) Uani 1 1 d .
O3A O 0.94581(13) 0.4620(3) 0.26990(6) 0.0172(4) Uani 1 1 d .
N1A N 0.82388(16) 0.0219(4) 0.27549(8) 0.0172(5) Uani 1 1 d .
C1A C 0.92391(17) 0.5240(4) 0.19347(8) 0.0133(5) Uani 1 1 d .
C2A C 0.8959(2) 0.7340(4) 0.19140(12) 0.0143(8) Uani 1 1 d .
H2AA H 0.8620 0.8111 0.2143 0.017 Uiso 1 1 calc R
C3A C 0.92263(18) 0.8120(5) 0.15062(10) 0.0165(6) Uani 1 1 d .
H3AA H 0.9102 0.9540 0.1397 0.020 Uiso 1 1 calc R
C4A C 0.96678(19) 0.6536(4) 0.12727(9) 0.0164(6) Uani 1 1 d .
H4AA H 0.9900 0.6631 0.0970 0.020 Uiso 1 1 calc R
C5A C 0.96747(18) 0.4758(4) 0.15374(9) 0.0151(5) Uani 1 1 d .
H5AA H 0.9923 0.3381 0.1454 0.018 Uiso 1 1 calc R
C6A C 1.09564(19) 0.9532(4) 0.17160(9) 0.0174(6) Uani 1 1 d .
C7A C 1.14705(19) 0.5974(4) 0.16936(9) 0.0163(6) Uani 1 1 d .
C8A C 1.0534(2) 0.8385(5) 0.24833(10) 0.0191(6) Uani 1 1 d .
H8AA H 1.0978 0.9517 0.2526 0.023 Uiso 1 1 calc R
H8AB H 0.9954 0.8588 0.2642 0.023 Uiso 1 1 calc R
C9A C 1.0889(2) 0.6393(4) 0.24811(10) 0.0174(6) Uani 1 1 d .
H9AA H 1.1570 0.6357 0.2507 0.021 Uiso 1 1 calc R
C10A C 1.04294(18) 0.4604(5) 0.26999(10) 0.0211(6) Uani 1 1 d .
H10A H 1.0638 0.3322 0.2558 0.025 Uiso 1 1 calc R
H10D H 1.0640 0.4556 0.3003 0.025 Uiso 1 1 calc R
C11A C 0.90797(17) 0.3821(4) 0.23072(9) 0.0146(5) Uani 1 1 d .
H11A H 0.9366 0.2458 0.2243 0.018 Uiso 1 1 calc R
C12A C 0.80660(18) 0.3513(4) 0.23947(9) 0.0165(6) Uani 1 1 d .
H12A H 0.7778 0.4868 0.2447 0.020 Uiso 1 1 calc R
H12B H 0.7776 0.2901 0.2136 0.020 Uiso 1 1 calc R
C13A C 0.7892(2) 0.2148(5) 0.27756(12) 0.0165(7) Uani 1 1 d .
C14A C 0.7415(2) 0.2811(5) 0.31346(11) 0.0198(7) Uani 1 1 d .
H14A H 0.7186 0.4178 0.3145 0.024 Uiso 1 1 calc R
C15A C 0.7269(2) 0.1486(5) 0.34799(10) 0.0234(7) Uani 1 1 d .
H15A H 0.6941 0.1931 0.3728 0.028 Uiso 1 1 calc R
C16A C 0.7610(2) -0.0482(5) 0.34555(9) 0.0223(6) Uani 1 1 d .
H16A H 0.7514 -0.1434 0.3684 0.027 Uiso 1 1 calc R
C17A C 0.80955(19) -0.1046(5) 0.30900(10) 0.0204(6) Uani 1 1 d .
H17A H 0.8339 -0.2399 0.3076 0.024 Uiso 1 1 calc R
Mn1B Mn 0.79049(3) -0.21970(6) 0.533618(12) 0.01284(11) Uani 1 1 d .
O1B O 0.87321(14) -0.6202(3) 0.55102(7) 0.0255(5) Uani 1 1 d .
O2B O 0.96013(13) -0.0371(3) 0.56657(7) 0.0255(5) Uani 1 1 d .
O3B O 0.70654(12) 0.0607(3) 0.44941(6) 0.0167(4) Uani 1 1 d .
N1B N 0.57945(16) 0.4670(4) 0.43761(8) 0.0192(5) Uani 1 1 d .
C1B C 0.67081(18) -0.0270(4) 0.52360(9) 0.0140(5) Uani 1 1 d .
C2B C 0.6444(2) -0.2396(4) 0.52317(12) 0.0156(8) Uani 1 1 d .
H2BA H 0.6132 -0.3132 0.4989 0.019 Uiso 1 1 calc R
C3B C 0.66748(19) -0.3240(5) 0.56346(10) 0.0185(6) Uani 1 1 d .
H3BA H 0.6549 -0.4686 0.5727 0.022 Uiso 1 1 calc R
C4B C 0.70821(19) -0.1712(5) 0.58927(10) 0.0194(6) Uani 1 1 d .
H4BA H 0.7282 -0.1873 0.6200 0.023 Uiso 1 1 calc R
C5B C 0.71054(19) 0.0136(4) 0.56474(9) 0.0162(6) Uani 1 1 d .
H5BA H 0.7335 0.1499 0.5750 0.019 Uiso 1 1 calc R
C6B C 0.84123(18) -0.4607(4) 0.54406(9) 0.0162(6) Uani 1 1 d .
C7B C 0.89337(19) -0.1057(4) 0.55322(9) 0.0157(6) Uani 1 1 d .
C8B C 0.8103(2) -0.3139(5) 0.46802(10) 0.0186(6) Uani 1 1 d .
H8BA H 0.8548 -0.4261 0.4631 0.022 Uiso 1 1 calc R
H8BB H 0.7547 -0.3252 0.4500 0.022 Uiso 1 1 calc R
C9B C 0.8464(2) -0.1166(4) 0.47335(9) 0.0171(6) Uani 1 1 d .
H9BA H 0.9147 -0.1128 0.4730 0.021 Uiso 1 1 calc R
C10B C 0.80285(18) 0.0731(4) 0.45470(9) 0.0180(6) Uani 1 1 d .
H10B H 0.8169 0.1911 0.4738 0.022 Uiso 1 1 calc R
H10C H 0.8309 0.1012 0.4262 0.022 Uiso 1 1 calc R
C11B C 0.65771(18) 0.1238(4) 0.48746(9) 0.0146(5) Uani 1 1 d .
H11B H 0.6801 0.2622 0.4968 0.017 Uiso 1 1 calc R
C12B C 0.55767(18) 0.1400(5) 0.47426(9) 0.0184(6) Uani 1 1 d .
H12C H 0.5339 0.0007 0.4679 0.022 Uiso 1 1 calc R
H12D H 0.5220 0.1969 0.4987 0.022 Uiso 1 1 calc R
C13B C 0.5444(2) 0.2751(5) 0.43513(12) 0.0153(7) Uani 1 1 d .
C14B C 0.4973(2) 0.2080(5) 0.39858(11) 0.0196(6) Uani 1 1 d .
H14B H 0.4724 0.0731 0.3976 0.024 Uiso 1 1 calc R
C15B C 0.4871(2) 0.3386(5) 0.36387(10) 0.0248(7) Uani 1 1 d .
H15B H 0.4552 0.2950 0.3388 0.030 Uiso 1 1 calc R
C16B C 0.5239(2) 0.5337(5) 0.36614(10) 0.0251(7) Uani 1 1 d .
H16B H 0.5184 0.6266 0.3426 0.030 Uiso 1 1 calc R
C17B C 0.5691(2) 0.5908(5) 0.40352(10) 0.0227(6) Uani 1 1 d .
H17B H 0.5942 0.7254 0.4050 0.027 Uiso 1 1 calc R

loop_
_atom_site_aniso_label
_atom_site_aniso_U_11
_atom_site_aniso_U_22
_atom_site_aniso_U_33
_atom_site_aniso_U_23
_atom_site_aniso_U_13
_atom_site_aniso_U_12
Mn1A 0.0097(2) 0.01255(17) 0.0128(2) 0.0007(2) -0.00054(17) -0.00090(16)
O1A 0.0258(11) 0.0171(11) 0.0344(12) 0.0038(9) 0.0006(9) -0.0069(9)
O2A 0.0168(11) 0.0202(11) 0.0448(14) -0.0101(10) 0.0044(9) -0.0013(8)
O3A 0.0144(9) 0.0229(10) 0.0143(9) 0.0037(8) -0.0029(7) -0.0051(8)
N1A 0.0159(11) 0.0192(12) 0.0163(12) -0.0009(9) 0.0000(9) -0.0039(9)
C1A 0.0087(12) 0.0166(13) 0.0145(14) -0.0002(10) -0.0033(10) -0.0022(10)
C2A 0.0068(15) 0.0199(16) 0.0163(19) 0.0010(10) -0.0034(13) -0.0001(9)
C3A 0.0106(13) 0.0224(16) 0.0166(14) 0.0052(12) -0.0041(11) -0.0009(12)
C4A 0.0137(13) 0.0226(15) 0.0128(13) -0.0007(11) -0.0004(11) -0.0040(11)
C5A 0.0117(13) 0.0180(13) 0.0156(13) -0.0010(10) -0.0011(10) -0.0041(10)
C6A 0.0157(14) 0.0222(15) 0.0144(13) 0.0003(11) -0.0008(10) 0.0036(11)
C7A 0.0160(14) 0.0116(13) 0.0213(14) -0.0044(10) -0.0035(11) -0.0050(10)
C8A 0.0236(16) 0.0197(16) 0.0139(14) -0.0028(12) -0.0042(12) -0.0041(13)
C9A 0.0150(14) 0.0227(15) 0.0146(13) 0.0023(12) -0.0047(11) -0.0061(11)
C10A 0.0177(14) 0.0221(15) 0.0234(15) 0.0077(12) -0.0105(11) -0.0034(11)
C11A 0.0141(13) 0.0158(13) 0.0140(13) 0.0006(10) -0.0024(11) -0.0007(11)
C12A 0.0136(13) 0.0217(14) 0.0143(14) 0.0006(11) -0.0002(10) -0.0004(11)
C13A 0.0130(15) 0.0221(13) 0.0145(16) -0.0021(13) -0.0035(11) -0.0067(12)
C14A 0.0149(15) 0.0266(15) 0.0178(16) 0.0020(13) -0.0010(12) 0.0015(12)
C15A 0.0126(13) 0.0433(19) 0.0145(14) 0.0013(13) 0.0011(11) 0.0007(13)
C16A 0.0171(14) 0.0337(17) 0.0163(14) 0.0087(12) 0.0004(11) -0.0087(12)
C17A 0.0198(14) 0.0205(15) 0.0209(14) 0.0018(11) -0.0019(11) -0.0062(11)
Mn1B 0.0101(2) 0.01445(18) 0.0140(2) 0.0008(3) 0.00085(18) 0.00044(16)
O1B 0.0278(12) 0.0185(11) 0.0301(11) 0.0024(9) -0.0045(9) 0.0044(9)
O2B 0.0163(11) 0.0249(12) 0.0354(13) -0.0092(10) -0.0025(9) 0.0028(8)
O3B 0.0134(9) 0.0237(10) 0.0131(9) 0.0010(8) 0.0009(7) 0.0001(8)
N1B 0.0189(12) 0.0240(13) 0.0148(12) 0.0008(10) -0.0011(9) 0.0050(10)
C1B 0.0124(12) 0.0172(13) 0.0123(13) 0.0018(10) 0.0035(10) 0.0024(10)
C2B 0.0099(17) 0.0203(18) 0.0164(19) 0.0018(10) 0.0017(13) -0.0004(10)
C3B 0.0137(14) 0.0190(16) 0.0227(15) 0.0055(12) 0.0078(11) 0.0002(12)
C4B 0.0144(13) 0.0281(17) 0.0158(14) 0.0050(12) 0.0029(11) 0.0055(12)
C5B 0.0144(13) 0.0185(13) 0.0156(13) -0.0002(11) 0.0028(11) 0.0047(11)
C6B 0.0134(14) 0.0171(13) 0.0181(15) -0.0004(11) -0.0013(10) -0.0004(11)
C7B 0.0156(14) 0.0135(13) 0.0181(13) -0.0007(11) 0.0030(11) 0.0023(11)
C8B 0.0204(15) 0.0231(15) 0.0125(14) -0.0007(12) 0.0023(12) -0.0003(13)
C9B 0.0166(14) 0.0223(15) 0.0126(13) 0.0030(11) 0.0046(11) 0.0029(11)
C10B 0.0147(13) 0.0232(14) 0.0161(13) 0.0023(11) 0.0038(10) -0.0028(11)
C11B 0.0149(13) 0.0180(13) 0.0108(13) 0.0012(10) -0.0007(11) 0.0010(11)
C12B 0.0124(13) 0.0247(15) 0.0182(14) 0.0046(11) 0.0012(11) 0.0024(11)
C13B 0.0104(15) 0.0230(15) 0.0126(15) 0.0018(12) 0.0022(11) 0.0046(11)
C14B 0.0128(15) 0.0261(15) 0.0199(16) -0.0061(14) -0.0016(12) 0.0035(13)
C15B 0.0200(15) 0.0408(19) 0.0136(14) -0.0047(13) -0.0053(11) 0.0099(14)
C16B 0.0255(16) 0.0324(17) 0.0173(14) 0.0065(12) 0.0008(12) 0.0107(13)
C17B 0.0200(15) 0.0247(15) 0.0234(15) 0.0047(12) 0.0016(12) 0.0033(12)

loop_
_atom_type_symbol
_atom_type_description
_atom_type_scat_dispersion_real
_atom_type_scat_dispersion_imag
_atom_type_scat_source
C C 0.0033 0.0016 'International Tables Vol C Tables 4.2.6.8 and 6.1.1.4'
H H 0.0000 0.0000 'International Tables Vol C Tables 4.2.6.8 and 6.1.1.4'
N N 0.0061 0.0033 'International Tables Vol C Tables 4.2.6.8 and 6.1.1.4'
O O 0.0106 0.0060 'International Tables Vol C Tables 4.2.6.8 and 6.1.1.4'
Mn Mn 0.3368 0.7283 'International Tables Vol C Tables 4.2.6.8 and 6.1.1.4'

loop_
_geom_angle_atom_site_label_1
_geom_angle_atom_site_label_2
_geom_angle_atom_site_label_3
_geom_angle
C6A Mn1A C7A 86.79(12)
C6A Mn1A C4A 102.22(12)
C7A Mn1A C4A 98.44(12)
C6A Mn1A C3A 90.03(12)
C7A Mn1A C3A 134.93(13)
C4A Mn1A C3A 38.75(11)
C6A Mn1A C5A 139.91(12)
C7A Mn1A C5A 90.33(11)
C4A Mn1A C5A 38.81(10)
C3A Mn1A C5A 64.63(11)
C6A Mn1A C8A 81.58(12)
C7A Mn1A C8A 109.90(12)
C4A Mn1A C8A 151.61(11)
C3A Mn1A C8A 114.04(12)
C5A Mn1A C8A 136.06(12)
C6A Mn1A C9A 105.77(12)
C7A Mn1A C9A 82.30(12)
C4A Mn1A C9A 152.00(10)
C3A Mn1A C9A 141.04(12)
C5A Mn1A C9A 113.44(11)
C8A Mn1A C9A 38.00(12)
C6A Mn1A C2A 114.50(12)
C7A Mn1A C2A 154.63(12)
C4A Mn1A C2A 64.88(13)
C3A Mn1A C2A 38.48(12)
C5A Mn1A C2A 64.60(11)
C8A Mn1A C2A 87.76(13)
C9A Mn1A C2A 103.46(13)
C6A Mn1A C1A 152.55(12)
C7A Mn1A C1A 118.14(12)
C4A Mn1A C1A 64.96(10)
C3A Mn1A C1A 64.56(10)
C5A Mn1A C1A 38.59(10)
C8A Mn1A C1A 98.79(11)
C9A Mn1A C1A 89.83(10)
C2A Mn1A C1A 38.55(10)
C10A O3A C11A 112.7(2)
C17A N1A C13A 118.2(3)
C5A C1A C2A 107.5(3)
C5A C1A C11A 127.0(2)
C2A C1A C11A 125.5(3)
C5A C1A Mn1A 69.77(14)
C2A C1A Mn1A 70.71(16)
C11A C1A Mn1A 125.74(17)
C3A C2A C1A 107.6(3)
C3A C2A Mn1A 69.75(18)
C1A C2A Mn1A 70.74(16)
C3A C2A H2AA 126.2
C1A C2A H2AA 126.2
Mn1A C2A H2AA 126.2
C4A C3A C2A 108.8(3)
C4A C3A Mn1A 70.36(16)
C2A C3A Mn1A 71.77(18)
C4A C3A H3AA 125.6
C2A C3A H3AA 125.6
Mn1A C3A H3AA 125.6
C3A C4A C5A 107.5(2)
C3A C4A Mn1A 70.89(16)
C5A C4A Mn1A 70.94(15)
C3A C4A H4AA 126.2
C5A C4A H4AA 126.2
Mn1A C4A H4AA 126.2
C4A C5A C1A 108.5(2)
C4A C5A Mn1A 70.24(15)
C1A C5A Mn1A 71.63(15)
C4A C5A H5AA 125.7
C1A C5A H5AA 125.7
Mn1A C5A H5AA 125.7
O1A C6A Mn1A 179.6(3)
O2A C7A Mn1A 177.0(3)
C9A C8A Mn1A 71.35(16)
C9A C8A H8AA 116.5
Mn1A C8A H8AA 116.5
C9A C8A H8AB 116.5
Mn1A C8A H8AB 116.5
H8AA C8A H8AB 113.5
C8A C9A C10A 123.3(3)
C8A C9A Mn1A 70.65(16)
C10A C9A Mn1A 117.0(2)
C8A C9A H9AA 113.1
C10A C9A H9AA 113.1
Mn1A C9A H9AA 113.1
O3A C10A C9A 116.2(2)
O3A C10A H10A 108.2
C9A C10A H10A 108.2
O3A C10A H10D 108.2
C9A C10A H10D 108.2
H10A C10A H10D 107.4
O3A C11A C1A 111.7(2)
O3A C11A C12A 105.9(2)
C1A C11A C12A 111.8(2)
O3A C11A H11A 109.1
C1A C11A H11A 109.1
C12A C11A H11A 109.1
C13A C12A C11A 112.6(2)
C13A C12A H12A 109.1
C11A C12A H12A 109.1
C13A C12A H12B 109.1
C11A C12A H12B 109.1
H12A C12A H12B 107.8
N1A C13A C14A 121.1(3)
N1A C13A C12A 116.6(3)
C14A C13A C12A 122.3(3)
C13A C14A C15A 120.2(3)
C13A C14A H14A 119.9
C15A C14A H14A 119.9
C16A C15A C14A 118.6(3)
C16A C15A H15A 120.7
C14A C15A H15A 120.7
C15A C16A C17A 118.5(3)
C15A C16A H16A 120.8
C17A C16A H16A 120.8
N1A C17A C16A 123.4(3)
N1A C17A H17A 118.3
C16A C17A H17A 118.3
C6B Mn1B C7B 87.19(12)
C6B Mn1B C4B 102.80(12)
C7B Mn1B C4B 98.08(12)
C6B Mn1B C3B 89.63(12)
C7B Mn1B C3B 134.13(13)
C4B Mn1B C3B 38.58(12)
C6B Mn1B C8B 82.14(13)
C7B Mn1B C8B 109.12(12)
C4B Mn1B C8B 152.62(12)
C3B Mn1B C8B 115.71(12)
C6B Mn1B C5B 140.85(12)
C7B Mn1B C5B 90.81(11)
C4B Mn1B C5B 38.88(10)
C3B Mn1B C5B 64.51(11)
C8B Mn1B C5B 134.62(12)
C6B Mn1B C9B 106.06(12)
C7B Mn1B C9B 81.07(12)
C4B Mn1B C9B 151.04(11)
C3B Mn1B C9B 142.89(12)
C8B Mn1B C9B 38.04(11)
C5B Mn1B C9B 112.22(11)
C6B Mn1B C2B 112.95(12)
C7B Mn1B C2B 155.29(12)
C4B Mn1B C2B 64.59(13)
C3B Mn1B C2B 38.10(12)
C8B Mn1B C2B 88.54(13)
C5B Mn1B C2B 64.58(11)
C9B Mn1B C2B 105.36(13)
C6B Mn1B C1B 151.23(12)
C7B Mn1B C1B 119.26(11)
C4B Mn1B C1B 64.80(10)
C3B Mn1B C1B 64.25(11)
C8B Mn1B C1B 97.93(12)
C5B Mn1B C1B 38.52(10)
C9B Mn1B C1B 90.16(10)
C2B Mn1B C1B 38.60(10)
C10B O3B C11B 112.5(2)
C17B N1B C13B 117.9(3)
C5B C1B C2B 107.2(2)
C5B C1B C11B 126.8(2)
C2B C1B C11B 126.0(3)
C5B C1B Mn1B 69.54(15)
C2B C1B Mn1B 70.37(17)
C11B C1B Mn1B 125.84(18)
C3B C2B C1B 107.6(3)
C3B C2B Mn1B 69.68(18)
C1B C2B Mn1B 71.02(17)
C3B C2B H2BA 126.2
C1B C2B H2BA 126.2
Mn1B C2B H2BA 126.2
C2B C3B C4B 109.3(3)
C2B C3B Mn1B 72.21(19)
C4B C3B Mn1B 70.40(16)
C2B C3B H3BA 125.3
C4B C3B H3BA 125.3
Mn1B C3B H3BA 125.3
C3B C4B C5B 107.6(3)
C3B C4B Mn1B 71.02(17)
C5B C4B Mn1B 71.24(15)
C3B C4B H4BA 126.1
C5B C4B H4BA 126.1
Mn1B C4B H4BA 126.1
C4B C5B C1B 108.2(2)
C4B C5B Mn1B 69.88(16)
C1B C5B Mn1B 71.94(15)
C4B C5B H5BA 125.9
C1B C5B H5BA 125.9
Mn1B C5B H5BA 125.9
O1B C6B Mn1B 178.9(3)
O2B C7B Mn1B 178.1(3)
C9B C8B Mn1B 71.13(16)
C9B C8B H8BA 116.5
Mn1B C8B H8BA 116.5
C9B C8B H8BB 116.5
Mn1B C8B H8BB 116.5
H8BA C8B H8BB 113.5
C8B C9B C10B 123.2(3)
C8B C9B Mn1B 70.83(16)
C10B C9B Mn1B 115.42(18)
C8B C9B H9BA 113.5
C10B C9B H9BA 113.5
Mn1B C9B H9BA 113.5
O3B C10B C9B 114.7(2)
O3B C10B H10B 108.6
C9B C10B H10B 108.6
O3B C10B H10C 108.6
C9B C10B H10C 108.6
H10B C10B H10C 107.6
O3B C11B C1B 111.2(2)
O3B C11B C12B 106.1(2)
C1B C11B C12B 111.6(2)
O3B C11B H11B 109.3
C1B C11B H11B 109.3
C12B C11B H11B 109.3
C13B C12B C11B 112.3(2)
C13B C12B H12C 109.1
C11B C12B H12C 109.1
C13B C12B H12D 109.1
C11B C12B H12D 109.1
H12C C12B H12D 107.9
N1B C13B C14B 121.5(3)
N1B C13B C12B 116.3(3)
C14B C13B C12B 122.2(3)
C15B C14B C13B 119.6(3)
C15B C14B H14B 120.2
C13B C14B H14B 120.2
C14B C15B C16B 119.0(3)
C14B C15B H15B 120.5
C16B C15B H15B 120.5
C15B C16B C17B 118.4(3)
C15B C16B H16B 120.8
C17B C16B H16B 120.8
N1B C17B C16B 123.6(3)
N1B C17B H17B 118.2
C16B C17B H17B 118.2

loop_
_geom_bond_atom_site_label_1
_geom_bond_atom_site_label_2
_geom_bond_distance
Mn1A C6A 1.765(3)
Mn1A C7A 1.777(3)
Mn1A C4A 2.128(3)
Mn1A C3A 2.135(3)
Mn1A C5A 2.137(3)
Mn1A C8A 2.139(3)
Mn1A C9A 2.148(3)
Mn1A C2A 2.161(3)
Mn1A C1A 2.162(3)
O1A C6A 1.159(3)
O2A C7A 1.159(3)
O3A C10A 1.422(3)
O3A C11A 1.431(3)
N1A C17A 1.341(4)
N1A C13A 1.354(4)
C1A C5A 1.421(4)
C1A C2A 1.427(4)
C1A C11A 1.495(4)
C2A C3A 1.416(5)
C2A H2AA 1.0000
C3A C4A 1.414(4)
C3A H3AA 1.0000
C4A C5A 1.417(4)
C4A H4AA 1.0000
C5A H5AA 1.0000
C8A C9A 1.396(4)
C8A H8AA 0.9900
C8A H8AB 0.9900
C9A C10A 1.504(4)
C9A H9AA 1.0000
C10A H10A 0.9900
C10A H10D 0.9900
C11A C12A 1.522(3)
C11A H11A 1.0000
C12A C13A 1.498(4)
C12A H12A 0.9900
C12A H12B 0.9900
C13A C14A 1.382(5)
C14A C15A 1.390(4)
C14A H14A 0.9500
C15A C16A 1.375(4)
C15A H15A 0.9500
C16A C17A 1.386(4)
C16A H16A 0.9500
C17A H17A 0.9500
Mn1B C6B 1.763(3)
Mn1B C7B 1.785(3)
Mn1B C4B 2.126(3)
Mn1B C3B 2.134(3)
Mn1B C8B 2.141(3)
Mn1B C5B 2.144(3)
Mn1B C9B 2.145(3)
Mn1B C2B 2.167(4)
Mn1B C1B 2.176(3)
O1B C6B 1.158(3)
O2B C7B 1.151(3)
O3B C10B 1.421(3)
O3B C11B 1.438(3)
N1B C17B 1.336(4)
N1B C13B 1.351(4)
C1B C5B 1.425(4)
C1B C2B 1.436(4)
C1B C11B 1.500(4)
C2B C3B 1.405(5)
C2B H2BA 1.0000
C3B C4B 1.408(4)
C3B H3BA 1.0000
C4B C5B 1.422(4)
C4B H4BA 1.0000
C5B H5BA 1.0000
C8B C9B 1.397(4)
C8B H8BA 0.9900
C8B H8BB 0.9900
C9B C10B 1.503(4)
C9B H9BA 1.0000
C10B H10B 0.9900
C10B H10C 0.9900
C11B C12B 1.524(4)
C11B H11B 1.0000
C12B C13B 1.509(4)
C12B H12C 0.9900
C12B H12D 0.9900
C13B C14B 1.395(5)
C14B C15B 1.378(5)
C14B H14B 0.9500
C15B C16B 1.379(5)
C15B H15B 0.9500
C16B C17B 1.384(4)
C16B H16B 0.9500
C17B H17B 0.9500

loop_
_geom_torsion_atom_site_label_1
_geom_torsion_atom_site_label_2
_geom_torsion_atom_site_label_3
_geom_torsion_atom_site_label_4
_geom_torsion
C6A Mn1A C1A C5A 104.4(3)
C7A Mn1A C1A C5A -48.71(19)
C4A Mn1A C1A C5A 37.50(16)
C3A Mn1A C1A C5A 80.53(17)
C8A Mn1A C1A C5A -166.96(16)
C9A Mn1A C1A C5A -129.88(16)
C2A Mn1A C1A C5A 118.0(2)
C6A Mn1A C1A C2A -13.6(3)
C7A Mn1A C1A C2A -166.67(19)
C4A Mn1A C1A C2A -80.5(2)
C3A Mn1A C1A C2A -37.4(2)
C5A Mn1A C1A C2A -118.0(2)
C8A Mn1A C1A C2A 75.1(2)
C9A Mn1A C1A C2A 112.2(2)
C6A Mn1A C1A C11A -133.9(3)
C7A Mn1A C1A C11A 73.0(2)
C4A Mn1A C1A C11A 159.2(3)
C3A Mn1A C1A C11A -157.8(3)
C5A Mn1A C1A C11A 121.7(3)
C8A Mn1A C1A C11A -45.3(2)
C9A Mn1A C1A C11A -8.2(2)
C2A Mn1A C1A C11A -120.3(3)
C5A C1A C2A C3A -0.1(3)
C11A C1A C2A C3A -179.0(2)
Mn1A C1A C2A C3A 60.3(2)
C5A C1A C2A Mn1A -60.36(18)
C11A C1A C2A Mn1A 120.7(3)
C6A Mn1A C2A C3A 55.1(2)
C7A Mn1A C2A C3A -89.8(3)
C4A Mn1A C2A C3A -37.40(18)
C5A Mn1A C2A C3A -80.5(2)
C8A Mn1A C2A C3A 134.78(19)
C9A Mn1A C2A C3A 169.67(18)
C1A Mn1A C2A C3A -118.1(3)
C6A Mn1A C2A C1A 173.17(18)
C7A Mn1A C2A C1A 28.3(4)
C4A Mn1A C2A C1A 80.70(18)
C3A Mn1A C2A C1A 118.1(3)
C5A Mn1A C2A C1A 37.59(16)
C8A Mn1A C2A C1A -107.13(19)
C9A Mn1A C2A C1A -72.23(19)
C1A C2A C3A C4A 0.0(3)
Mn1A C2A C3A C4A 60.94(19)
C1A C2A C3A Mn1A -60.9(2)
C6A Mn1A C3A C4A 109.72(18)
C7A Mn1A C3A C4A 24.2(2)
C5A Mn1A C3A C4A -38.10(16)
C8A Mn1A C3A C4A -169.48(17)
C9A Mn1A C3A C4A -134.63(18)
C2A Mn1A C3A C4A -118.5(3)
C1A Mn1A C3A C4A -81.02(18)
C6A Mn1A C3A C2A -131.75(19)
C7A Mn1A C3A C2A 142.76(19)
C4A Mn1A C3A C2A 118.5(3)
C5A Mn1A C3A C2A 80.42(18)
C8A Mn1A C3A C2A -51.0(2)
C9A Mn1A C3A C2A -16.1(3)
C1A Mn1A C3A C2A 37.50(17)
C2A C3A C4A C5A 0.0(3)
Mn1A C3A C4A C5A 61.85(18)
C2A C3A C4A Mn1A -61.8(2)
C6A Mn1A C4A C3A -74.40(19)
C7A Mn1A C4A C3A -162.92(18)
C5A Mn1A C4A C3A 117.2(2)
C8A Mn1A C4A C3A 20.5(3)
C9A Mn1A C4A C3A 107.6(3)
C2A Mn1A C4A C3A 37.14(16)
C1A Mn1A C4A C3A 79.89(18)
C6A Mn1A C4A C5A 168.42(17)
C7A Mn1A C4A C5A 79.90(17)
C3A Mn1A C4A C5A -117.2(2)
C8A Mn1A C4A C5A -96.7(3)
C9A Mn1A C4A C5A -9.6(3)
C2A Mn1A C4A C5A -80.04(17)
C1A Mn1A C4A C5A -37.29(15)
C3A C4A C5A C1A -0.1(3)
Mn1A C4A C5A C1A 61.74(18)
C3A C4A C5A Mn1A -61.81(19)
C2A C1A C5A C4A 0.1(3)
C11A C1A C5A C4A 179.0(2)
Mn1A C1A C5A C4A -60.86(18)
C2A C1A C5A Mn1A 61.0(2)
C11A C1A C5A Mn1A -120.1(3)
C6A Mn1A C5A C4A -17.7(3)
C7A Mn1A C5A C4A -103.13(17)
C3A Mn1A C5A C4A 38.04(16)
C8A Mn1A C5A C4A 137.11(18)
C9A Mn1A C5A C4A 175.12(16)
C2A Mn1A C5A C4A 80.82(18)
C1A Mn1A C5A C4A 118.4(2)
C6A Mn1A C5A C1A -136.1(2)
C7A Mn1A C5A C1A 138.50(17)
C4A Mn1A C5A C1A -118.4(2)
C3A Mn1A C5A C1A -80.33(17)
C8A Mn1A C5A C1A 18.7(2)
C9A Mn1A C5A C1A 56.76(18)
C2A Mn1A C5A C1A -37.54(16)
C7A Mn1A C6A O1A 155(100)
C4A Mn1A C6A O1A 57(31)
C3A Mn1A C6A O1A 20(31)
C5A Mn1A C6A O1A 68(31)
C8A Mn1A C6A O1A -95(31)
C9A Mn1A C6A O1A -124(31)
C2A Mn1A C6A O1A -11(31)
C1A Mn1A C6A O1A -2(31)
C6A Mn1A C7A O2A -39(5)
C4A Mn1A C7A O2A 63(5)
C3A Mn1A C7A O2A 48(5)
C5A Mn1A C7A O2A 101(5)
C8A Mn1A C7A O2A -119(5)
C9A Mn1A C7A O2A -146(5)
C2A Mn1A C7A O2A 109(5)
C1A Mn1A C7A O2A 129(5)
C6A Mn1A C8A C9A -129.5(2)
C7A Mn1A C8A C9A -46.0(2)
C4A Mn1A C8A C9A 130.4(2)
C3A Mn1A C8A C9A 144.29(18)
C5A Mn1A C8A C9A 66.6(2)
C2A Mn1A C8A C9A 115.36(19)
C1A Mn1A C8A C9A 78.30(19)
Mn1A C8A C9A C10A -110.2(3)
C6A Mn1A C9A C8A 52.5(2)
C7A Mn1A C9A C8A 137.0(2)
C4A Mn1A C9A C8A -129.5(2)
C3A Mn1A C9A C8A -58.0(3)
C5A Mn1A C9A C8A -136.04(19)
C2A Mn1A C9A C8A -68.2(2)
C1A Mn1A C9A C8A -104.60(19)
C6A Mn1A C9A C10A 170.8(2)
C7A Mn1A C9A C10A -104.8(2)
C4A Mn1A C9A C10A -11.3(4)
C3A Mn1A C9A C10A 60.3(3)
C5A Mn1A C9A C10A -17.8(3)
C8A Mn1A C9A C10A 118.2(3)
C2A Mn1A C9A C10A 50.1(2)
C1A Mn1A C9A C10A 13.7(2)
C11A O3A C10A C9A 83.2(3)
C8A C9A C10A O3A 34.2(4)
Mn1A C9A C10A O3A -49.5(3)
C10A O3A C11A C1A -70.0(3)
C10A O3A C11A C12A 168.1(2)
C5A C1A C11A O3A 124.3(3)
C2A C1A C11A O3A -57.0(3)
Mn1A C1A C11A O3A 33.8(3)
C5A C1A C11A C12A -117.3(3)
C2A C1A C11A C12A 61.5(3)
Mn1A C1A C11A C12A 152.21(19)
O3A C11A C12A C13A -56.3(3)
C1A C11A C12A C13A -178.2(2)
C17A N1A C13A C14A 0.9(4)
C17A N1A C13A C12A -179.9(2)
C11A C12A C13A N1A -59.1(3)
C11A C12A C13A C14A 120.0(3)
N1A C13A C14A C15A -1.1(5)
C12A C13A C14A C15A 179.8(3)
C13A C14A C15A C16A 0.1(5)
C14A C15A C16A C17A 1.0(4)
C13A N1A C17A C16A 0.2(4)
C15A C16A C17A N1A -1.1(4)
C6B Mn1B C1B C5B 107.4(3)
C7B Mn1B C1B C5B -47.3(2)
C4B Mn1B C1B C5B 37.79(16)
C3B Mn1B C1B C5B 80.72(18)
C8B Mn1B C1B C5B -164.50(17)
C9B Mn1B C1B C5B -127.14(17)
C2B Mn1B C1B C5B 118.0(2)
C6B Mn1B C1B C2B -10.6(3)
C7B Mn1B C1B C2B -165.3(2)
C4B Mn1B C1B C2B -80.2(2)
C3B Mn1B C1B C2B -37.2(2)
C8B Mn1B C1B C2B 77.5(2)
C5B Mn1B C1B C2B -118.0(2)
C9B Mn1B C1B C2B 114.9(2)
C6B Mn1B C1B C11B -131.4(3)
C7B Mn1B C1B C11B 73.9(3)
C4B Mn1B C1B C11B 159.0(3)
C3B Mn1B C1B C11B -158.1(3)
C8B Mn1B C1B C11B -43.3(2)
C5B Mn1B C1B C11B 121.2(3)
C9B Mn1B C1B C11B -5.9(2)
C2B Mn1B C1B C11B -120.8(3)
C5B C1B C2B C3B 0.3(3)
C11B C1B C2B C3B -179.0(3)
Mn1B C1B C2B C3B 60.4(2)
C5B C1B C2B Mn1B -60.05(18)
C11B C1B C2B Mn1B 120.6(3)
C6B Mn1B C2B C3B 56.5(2)
C7B Mn1B C2B C3B -85.9(3)
C4B Mn1B C2B C3B -37.19(18)
C8B Mn1B C2B C3B 137.38(19)
C5B Mn1B C2B C3B -80.4(2)
C9B Mn1B C2B C3B 171.88(18)
C1B Mn1B C2B C3B -118.0(3)
C6B Mn1B C2B C1B 174.50(18)
C7B Mn1B C2B C1B 32.1(4)
C4B Mn1B C2B C1B 80.77(19)
C3B Mn1B C2B C1B 118.0(3)
C8B Mn1B C2B C1B -104.67(19)
C5B Mn1B C2B C1B 37.52(16)
C9B Mn1B C2B C1B -70.17(19)
C1B C2B C3B C4B -0.3(4)
Mn1B C2B C3B C4B 60.9(2)
C1B C2B C3B Mn1B -61.2(2)
C6B Mn1B C3B C2B -129.80(19)
C7B Mn1B C3B C2B 144.48(19)
C4B Mn1B C3B C2B 118.9(3)
C8B Mn1B C3B C2B -48.7(2)
C5B Mn1B C3B C2B 80.64(18)
C9B Mn1B C3B C2B -13.0(3)
C1B Mn1B C3B C2B 37.73(17)
C6B Mn1B C3B C4B 111.30(19)
C7B Mn1B C3B C4B 25.6(3)
C8B Mn1B C3B C4B -167.61(18)
C5B Mn1B C3B C4B -38.27(17)
C9B Mn1B C3B C4B -131.9(2)
C2B Mn1B C3B C4B -118.9(3)
C1B Mn1B C3B C4B -81.18(18)
C2B C3B C4B C5B 0.2(3)
Mn1B C3B C4B C5B 62.22(19)
C2B C3B C4B Mn1B -62.1(2)
C6B Mn1B C4B C3B -72.82(19)
C7B Mn1B C4B C3B -161.77(18)
C8B Mn1B C4B C3B 24.8(3)
C5B Mn1B C4B C3B 117.1(2)
C9B Mn1B C4B C3B 112.1(3)
C2B Mn1B C4B C3B 36.73(17)
C1B Mn1B C4B C3B 79.62(18)
C6B Mn1B C4B C5B 170.11(17)
C7B Mn1B C4B C5B 81.17(18)
C3B Mn1B C4B C5B -117.1(2)
C8B Mn1B C4B C5B -92.2(3)
C9B Mn1B C4B C5B -5.0(3)
C2B Mn1B C4B C5B -80.33(18)
C1B Mn1B C4B C5B -37.44(16)
C3B C4B C5B C1B 0.0(3)
Mn1B C4B C5B C1B 62.11(18)
C3B C4B C5B Mn1B -62.1(2)
C2B C1B C5B C4B -0.2(3)
C11B C1B C5B C4B 179.1(2)
Mn1B C1B C5B C4B -60.80(18)
C2B C1B C5B Mn1B 60.6(2)
C11B C1B C5B Mn1B -120.1(3)
C6B Mn1B C5B C4B -15.4(3)
C7B Mn1B C5B C4B -101.92(18)
C3B Mn1B C5B C4B 37.97(17)
C8B Mn1B C5B C4B 139.79(19)
C9B Mn1B C5B C4B 177.40(17)
C2B Mn1B C5B C4B 80.36(19)
C1B Mn1B C5B C4B 118.0(2)
C6B Mn1B C5B C1B -133.34(19)
C7B Mn1B C5B C1B 140.12(17)
C4B Mn1B C5B C1B -118.0(2)
C3B Mn1B C5B C1B -79.99(17)
C8B Mn1B C5B C1B 21.8(2)
C9B Mn1B C5B C1B 59.44(18)
C2B Mn1B C5B C1B -37.60(16)
C7B Mn1B C6B O1B 152(100)
C4B Mn1B C6B O1B 55(13)
C3B Mn1B C6B O1B 18(13)
C8B Mn1B C6B O1B -98(13)
C5B Mn1B C6B O1B 64(13)
C9B Mn1B C6B O1B -128(13)
C2B Mn1B C6B O1B -13(13)
C1B Mn1B C6B O1B -6(14)
C6B Mn1B C7B O2B -27(8)
C4B Mn1B C7B O2B 76(8)
C3B Mn1B C7B O2B 60(8)
C8B Mn1B C7B O2B -108(8)
C5B Mn1B C7B O2B 114(8)
C9B Mn1B C7B O2B -134(8)
C2B Mn1B C7B O2B 119(8)
C1B Mn1B C7B O2B 141(8)
C6B Mn1B C8B C9B -129.0(2)
C7B Mn1B C8B C9B -44.8(2)
C4B Mn1B C8B C9B 128.3(2)
C3B Mn1B C8B C9B 145.19(18)
C5B Mn1B C8B C9B 66.5(2)
C2B Mn1B C8B C9B 117.56(19)
C1B Mn1B C8B C9B 80.01(19)
Mn1B C8B C9B C10B -108.4(3)
C6B Mn1B C9B C8B 53.2(2)
C7B Mn1B C9B C8B 137.6(2)
C4B Mn1B C9B C8B -131.8(2)
C3B Mn1B C9B C8B -58.5(3)
C5B Mn1B C9B C8B -135.16(19)
C2B Mn1B C9B C8B -66.8(2)
C1B Mn1B C9B C8B -102.7(2)
C6B Mn1B C9B C10B 171.7(2)
C7B Mn1B C9B C10B -103.9(2)
C4B Mn1B C9B C10B -13.3(4)
C3B Mn1B C9B C10B 60.0(3)
C8B Mn1B C9B C10B 118.5(3)
C5B Mn1B C9B C10B -16.7(2)
C2B Mn1B C9B C10B 51.7(2)
C1B Mn1B C9B C10B 15.7(2)
C11B O3B C10B C9B 87.9(3)
C8B C9B C10B O3B 28.3(4)
Mn1B C9B C10B O3B -54.6(3)
C10B O3B C11B C1B -68.6(3)
C10B O3B C11B C12B 169.8(2)
C5B C1B C11B O3B 119.4(3)
C2B C1B C11B O3B -61.4(3)
Mn1B C1B C11B O3B 29.3(3)
C5B C1B C11B C12B -122.4(3)
C2B C1B C11B C12B 56.8(4)
Mn1B C1B C11B C12B 147.6(2)
O3B C11B C12B C13B -53.1(3)
C1B C11B C12B C13B -174.4(2)
C17B N1B C13B C14B -1.2(4)
C17B N1B C13B C12B 179.9(2)
C11B C12B C13B N1B -54.3(4)
C11B C12B C13B C14B 126.8(3)
N1B C13B C14B C15B 0.9(5)
C12B C13B C14B C15B 179.8(3)
C13B C14B C15B C16B 0.0(5)
C14B C15B C16B C17B -0.5(4)
C13B N1B C17B C16B 0.6(4)
C15B C16B C17B N1B 0.2(5)
